data_4341823
loop_
_publ_author_name
'Shaffer, David W.'
'Johnson, Samantha I.'
'Rheingold, Arnold L.'
'Ziller, Joseph W.'
'Goddard, 3rd, William A'
'Nielsen, Robert J.'
'Yang, Jenny Y.'

_publ_section_title
;
 Reactivity of a Series of Isostructural Cobalt Pincer Complexes with CO2,
 CO, and H(+)
;
_journal_name_full 'Inorganic chemistry'
_journal_page_first 141203160549001
_journal_paper_doi 10.1021/ic5021725
_journal_year 2014
_chemical_formula_sum 'C77 H92 B2 Co N4 P2'
_chemical_formula_weight 1216.04
_chemical_name_systematic
; 
 ? 
;
_space_group_IT_number 2
_symmetry_cell_setting triclinic
_symmetry_space_group_name_Hall '-P 1'
_symmetry_space_group_name_H-M 'P -1'
_atom_sites_solution_hydrogens geom
_atom_sites_solution_primary direct
_atom_sites_solution_secondary difmap
_audit_creation_method SHELXL-97
_cell_angle_alpha 82.306(3)
_cell_angle_beta 73.106(3)
_cell_angle_gamma 63.583(3)
_cell_formula_units_Z 2
_cell_length_a 13.2293(8)
_cell_length_b 13.8571(8)
_cell_length_c 21.5246(12)
_cell_measurement_reflns_used 9926
_cell_measurement_temperature 100(2)
_cell_measurement_theta_max 26.23
_cell_measurement_theta_min 2.30
_cell_volume 3381.3(4)
_computing_cell_refinement 'Bruker SAINT'
_computing_data_collection 'Bruker APEX2'
_computing_data_reduction 'Bruker SAINT'
_computing_molecular_graphics 'Bruker SHELXTL'
_computing_publication_material 'Bruker SHELXTL'
_computing_structure_refinement 'SHELXL-97 (Sheldrick, 1997)'
_computing_structure_solution 'SHELXS-97 (Sheldrick, 1990)'
_diffrn_ambient_temperature 100(2)
_diffrn_measured_fraction_theta_full 0.998
_diffrn_measured_fraction_theta_max 0.995
_diffrn_measurement_device_type 'Bruker APEX-II CCD'
_diffrn_measurement_method '\f and \w scans'
_diffrn_radiation_monochromator graphite
_diffrn_radiation_source 'fine-focus sealed tube'
_diffrn_radiation_type MoK\a
_diffrn_radiation_wavelength 0.71073
_diffrn_reflns_av_R_equivalents 0.0529
_diffrn_reflns_av_sigmaI/netI 0.0489
_diffrn_reflns_limit_h_max 16
_diffrn_reflns_limit_h_min -16
_diffrn_reflns_limit_k_max 17
_diffrn_reflns_limit_k_min -16
_diffrn_reflns_limit_l_max 24
_diffrn_reflns_limit_l_min -26
_diffrn_reflns_number 69216
_diffrn_reflns_theta_full 25.00
_diffrn_reflns_theta_max 26.47
_diffrn_reflns_theta_min 2.30
_exptl_absorpt_coefficient_mu 0.347
_exptl_absorpt_correction_T_max 0.9466
_exptl_absorpt_correction_T_min 0.9031
_exptl_absorpt_correction_type multi-scan
_exptl_absorpt_process_details SADABS
_exptl_crystal_colour red
_exptl_crystal_density_diffrn 1.194
_exptl_crystal_density_method 'not measured'
_exptl_crystal_description plate
_exptl_crystal_F_000 1298
_exptl_crystal_size_max 0.30
_exptl_crystal_size_mid 0.25
_exptl_crystal_size_min 0.16
_refine_diff_density_max 0.495
_refine_diff_density_min -0.391
_refine_diff_density_rms 0.059
_refine_ls_extinction_method none
_refine_ls_goodness_of_fit_ref 1.041
_refine_ls_hydrogen_treatment constr
_refine_ls_matrix_type full
_refine_ls_number_parameters 778
_refine_ls_number_reflns 13884
_refine_ls_number_restraints 0
_refine_ls_restrained_S_all 1.041
_refine_ls_R_factor_all 0.0640
_refine_ls_R_factor_gt 0.0418
_refine_ls_shift/su_max 0.069
_refine_ls_shift/su_mean 0.000
_refine_ls_structure_factor_coef Fsqd
_refine_ls_weighting_details 'calc w=1/[\s^2^(Fo^2^)+(0.0400P)^2^+2.0000P] where P=(Fo^2^+2Fc^2^)/3'
_refine_ls_weighting_scheme calc
_refine_ls_wR_factor_gt 0.0897
_refine_ls_wR_factor_ref 0.0987
_reflns_number_gt 10750
_reflns_number_total 13884
_reflns_threshold_expression >2sigma(I)
_cod_data_source_file ic5021725_si_003.cif
_cod_data_source_block ck_dws1056
_cod_depositor_comments
;
The following automatic conversions were performed:

'_symmetry_cell_setting' value 'Triclinic' changed to 'triclinic'
according to
/home/saulius/struct/COD-crude-data--automatic-downloads/rss-feeds/ACS/lib/dictionaries/cif_core.dic
dictionary named 'cif_core.dic' version 2.4.2 from 2011-04-26.

Automatic conversion script
Id: cif_fix_values 2935 2014-11-11 08:27:57Z andrius 
;
_cod_original_cell_volume 3381.3(3)
_cod_original_sg_symbol_H-M P-1
_cod_database_code 4341823

loop_
_symmetry_equiv_pos_as_xyz
'x, y, z'
'-x, -y, -z'

loop_
_atom_site_label
_atom_site_type_symbol
_atom_site_fract_x
_atom_site_fract_y
_atom_site_fract_z
_atom_site_U_iso_or_equiv
_atom_site_adp_type
_atom_site_occupancy
_atom_site_symmetry_multiplicity
_atom_site_calc_flag
_atom_site_refinement_flags
Co1 Co 0.27888(2) 0.29728(2) 0.254457(12) 0.01067(7) Uani 1 1 d .
P1 P 0.31068(4) 0.38045(4) 0.32626(2) 0.01225(11) Uani 1 1 d .
P2 P 0.18652(4) 0.22955(4) 0.20881(2) 0.01136(11) Uani 1 1 d .
N4 N 0.05191(18) -0.33272(15) 0.17711(10) 0.0300(5) Uani 1 1 d .
N1 N 0.24825(14) 0.20875(12) 0.33027(8) 0.0122(3) Uani 1 1 d .
N2 N 0.30115(14) 0.38922(13) 0.18320(8) 0.0144(4) Uani 1 1 d .
N3 N 0.44968(15) 0.17709(13) 0.22926(8) 0.0146(4) Uani 1 1 d .
C1 C 0.36381(18) 0.26155(16) 0.37770(10) 0.0158(4) Uani 1 1 d .
H1A H 0.4494 0.2205 0.3610 0.019 Uiso 1 1 calc R
H1B H 0.3474 0.2844 0.4226 0.019 Uiso 1 1 calc R
C2 C 0.30397(17) 0.19115(15) 0.37765(9) 0.0134(4) Uani 1 1 d .
C3 C 0.30389(18) 0.11331(15) 0.42500(9) 0.0155(4) Uani 1 1 d .
H3A H 0.3455 0.1007 0.4568 0.019 Uiso 1 1 calc R
C4 C 0.24278(18) 0.05394(16) 0.42581(10) 0.0166(4) Uani 1 1 d .
H4A H 0.2442 -0.0016 0.4571 0.020 Uiso 1 1 calc R
C5 C 0.17961(18) 0.07631(16) 0.38054(9) 0.0160(4) Uani 1 1 d .
H5A H 0.1338 0.0389 0.3819 0.019 Uiso 1 1 calc R
C6 C 0.18357(17) 0.15378(15) 0.33308(9) 0.0126(4) Uani 1 1 d .
C7 C 0.11366(17) 0.18335(16) 0.28458(9) 0.0139(4) Uani 1 1 d .
H7A H 0.0350 0.2412 0.3023 0.017 Uiso 1 1 calc R
H7B H 0.1040 0.1200 0.2758 0.017 Uiso 1 1 calc R
C8 C 0.42796(18) 0.42883(16) 0.30559(10) 0.0168(4) Uani 1 1 d .
C9 C 0.4754(2) 0.42116(18) 0.36413(11) 0.0252(5) Uani 1 1 d .
H9A H 0.5364 0.4471 0.3516 0.038 Uiso 1 1 calc R
H9B H 0.5083 0.3460 0.3786 0.038 Uiso 1 1 calc R
H9C H 0.4117 0.4655 0.3996 0.038 Uiso 1 1 calc R
C10 C 0.52868(18) 0.35517(17) 0.25217(11) 0.0203(5) Uani 1 1 d .
H10A H 0.5919 0.3784 0.2401 0.030 Uiso 1 1 calc R
H10B H 0.5005 0.3594 0.2141 0.030 Uiso 1 1 calc R
H10C H 0.5580 0.2807 0.2682 0.030 Uiso 1 1 calc R
C11 C 0.38453(19) 0.54460(16) 0.27898(11) 0.0208(5) Uani 1 1 d .
H11A H 0.4477 0.5677 0.2686 0.031 Uiso 1 1 calc R
H11B H 0.3178 0.5927 0.3117 0.031 Uiso 1 1 calc R
H11C H 0.3604 0.5473 0.2396 0.031 Uiso 1 1 calc R
C12 C 0.16893(18) 0.48178(16) 0.37614(10) 0.0180(4) Uani 1 1 d .
C13 C 0.1817(2) 0.53202(18) 0.43131(11) 0.0268(5) Uani 1 1 d .
H13A H 0.1045 0.5836 0.4550 0.040 Uiso 1 1 calc R
H13B H 0.2318 0.5694 0.4130 0.040 Uiso 1 1 calc R
H13C H 0.2170 0.4751 0.4610 0.040 Uiso 1 1 calc R
C14 C 0.10995(19) 0.57026(17) 0.33042(11) 0.0237(5) Uani 1 1 d .
H14A H 0.0357 0.6239 0.3556 0.035 Uiso 1 1 calc R
H14B H 0.0953 0.5383 0.2980 0.035 Uiso 1 1 calc R
H14C H 0.1612 0.6051 0.3085 0.035 Uiso 1 1 calc R
C15 C 0.08841(19) 0.42574(17) 0.40682(11) 0.0226(5) Uani 1 1 d .
H15A H 0.0140 0.4777 0.4330 0.034 Uiso 1 1 calc R
H15B H 0.1260 0.3661 0.4345 0.034 Uiso 1 1 calc R
H15C H 0.0739 0.3977 0.3724 0.034 Uiso 1 1 calc R
C16 C 0.27485(18) 0.10787(15) 0.15643(9) 0.0147(4) Uani 1 1 d .
C17 C 0.36453(18) 0.13228(17) 0.10122(10) 0.0191(5) Uani 1 1 d .
H17A H 0.4124 0.0695 0.0727 0.029 Uiso 1 1 calc R
H17B H 0.4149 0.1483 0.1196 0.029 Uiso 1 1 calc R
H17C H 0.3234 0.1945 0.0761 0.029 Uiso 1 1 calc R
C18 C 0.20252(19) 0.07257(17) 0.12825(10) 0.0202(5) Uani 1 1 d .
H18A H 0.2547 0.0083 0.1015 0.030 Uiso 1 1 calc R
H18B H 0.1600 0.1309 0.1015 0.030 Uiso 1 1 calc R
H18C H 0.1466 0.0559 0.1638 0.030 Uiso 1 1 calc R
C19 C 0.33829(18) 0.01416(16) 0.19853(10) 0.0179(4) Uani 1 1 d .
H19A H 0.3854 -0.0512 0.1722 0.027 Uiso 1 1 calc R
H19B H 0.2806 0.0019 0.2350 0.027 Uiso 1 1 calc R
H19C H 0.3893 0.0322 0.2152 0.027 Uiso 1 1 calc R
C20 C 0.06207(17) 0.33212(16) 0.17735(10) 0.0162(4) Uani 1 1 d .
C21 C 0.00892(19) 0.43245(16) 0.21970(12) 0.0235(5) Uani 1 1 d .
H21A H -0.0572 0.4889 0.2052 0.035 Uiso 1 1 calc R
H21B H 0.0683 0.4585 0.2159 0.035 Uiso 1 1 calc R
H21C H -0.0182 0.4140 0.2651 0.035 Uiso 1 1 calc R
C22 C 0.1054(2) 0.36198(18) 0.10661(11) 0.0239(5) Uani 1 1 d .
H22A H 0.0389 0.4158 0.0912 0.036 Uiso 1 1 calc R
H22B H 0.1437 0.2974 0.0796 0.036 Uiso 1 1 calc R
H22C H 0.1613 0.3917 0.1039 0.036 Uiso 1 1 calc R
C23 C -0.03358(18) 0.29483(17) 0.18271(11) 0.0212(5) Uani 1 1 d .
H23A H -0.0967 0.3514 0.1659 0.032 Uiso 1 1 calc R
H23B H -0.0648 0.2803 0.2283 0.032 Uiso 1 1 calc R
H23C H -0.0002 0.2290 0.1574 0.032 Uiso 1 1 calc R
C24 C 0.31705(17) 0.44250(16) 0.14008(10) 0.0149(4) Uani 1 1 d .
C25 C 0.3373(2) 0.51027(18) 0.08464(10) 0.0235(5) Uani 1 1 d .
H25A H 0.4072 0.5199 0.0827 0.035 Uiso 1 1 calc R
H25B H 0.2696 0.5807 0.0892 0.035 Uiso 1 1 calc R
H25C H 0.3487 0.4759 0.0447 0.035 Uiso 1 1 calc R
C26 C 0.53359(18) 0.09872(17) 0.22228(9) 0.0150(4) Uani 1 1 d .
C27 C 0.63606(18) -0.00409(17) 0.21433(11) 0.0221(5) Uani 1 1 d .
H27A H 0.6199 -0.0549 0.2474 0.033 Uiso 1 1 calc R
H27B H 0.7022 0.0059 0.2192 0.033 Uiso 1 1 calc R
H27C H 0.6552 -0.0326 0.1711 0.033 Uiso 1 1 calc R
C28 C -0.0396(2) -0.30879(16) 0.21055(11) 0.0210(5) Uani 1 1 d .
C29 C -0.1563(2) -0.27920(18) 0.25384(11) 0.0243(5) Uani 1 1 d .
H29A H -0.2124 -0.2624 0.2282 0.036 Uiso 1 1 calc R
H29B H -0.1782 -0.2159 0.2791 0.036 Uiso 1 1 calc R
H29C H -0.1568 -0.3394 0.2834 0.036 Uiso 1 1 calc R
C31 C -0.14038(17) 0.02980(16) 0.28039(10) 0.0142(4) Uani 1 1 d .
C32 C -0.07971(18) -0.05494(16) 0.23500(10) 0.0170(4) Uani 1 1 d .
H32A H -0.0448 -0.1265 0.2506 0.020 Uiso 1 1 calc R
C33 C -0.06839(19) -0.03933(18) 0.16893(10) 0.0204(5) Uani 1 1 d .
H33A H -0.0246 -0.0990 0.1403 0.025 Uiso 1 1 calc R
C34 C -0.12125(19) 0.06394(18) 0.14455(10) 0.0227(5) Uani 1 1 d .
H34A H -0.1135 0.0757 0.0992 0.027 Uiso 1 1 calc R
C35 C -0.18547(19) 0.14936(18) 0.18751(10) 0.0218(5) Uani 1 1 d .
H35A H -0.2238 0.2201 0.1718 0.026 Uiso 1 1 calc R
C36 C -0.19398(18) 0.13179(17) 0.25374(10) 0.0178(4) Uani 1 1 d .
H36A H -0.2382 0.1918 0.2821 0.021 Uiso 1 1 calc R
C41 C -0.20861(17) -0.07538(16) 0.38382(9) 0.0147(4) Uani 1 1 d .
C42 C -0.15640(18) -0.17904(16) 0.40878(9) 0.0162(4) Uani 1 1 d .
H42A H -0.0781 -0.2057 0.4115 0.019 Uiso 1 1 calc R
C43 C -0.21476(19) -0.24463(17) 0.42977(10) 0.0200(5) Uani 1 1 d .
H43A H -0.1755 -0.3149 0.4459 0.024 Uiso 1 1 calc R
C44 C -0.3289(2) -0.20852(18) 0.42741(11) 0.0241(5) Uani 1 1 d .
H44A H -0.3691 -0.2528 0.4425 0.029 Uiso 1 1 calc R
C45 C -0.38395(19) -0.10661(19) 0.40269(11) 0.0252(5) Uani 1 1 d .
H45A H -0.4626 -0.0806 0.4006 0.030 Uiso 1 1 calc R
C46 C -0.32443(19) -0.04239(17) 0.38092(11) 0.0217(5) Uani 1 1 d .
H46A H -0.3634 0.0267 0.3633 0.026 Uiso 1 1 calc R
C51 C -0.21353(17) 0.11851(16) 0.39890(9) 0.0136(4) Uani 1 1 d .
C52 C -0.31733(18) 0.14858(16) 0.44847(9) 0.0161(4) Uani 1 1 d .
H52A H -0.3534 0.1005 0.4602 0.019 Uiso 1 1 calc R
C53 C -0.37017(19) 0.24624(17) 0.48140(10) 0.0210(5) Uani 1 1 d .
H53A H -0.4400 0.2626 0.5152 0.025 Uiso 1 1 calc R
C54 C -0.3219(2) 0.31930(17) 0.46530(11) 0.0230(5) Uani 1 1 d .
H54A H -0.3582 0.3861 0.4874 0.028 Uiso 1 1 calc R
C55 C -0.2196(2) 0.29315(17) 0.41639(10) 0.0218(5) Uani 1 1 d .
H55A H -0.1851 0.3424 0.4043 0.026 Uiso 1 1 calc R
C56 C -0.16721(19) 0.19509(16) 0.38491(10) 0.0181(4) Uani 1 1 d .
H56A H -0.0961 0.1787 0.3521 0.022 Uiso 1 1 calc R
C61 C -0.00891(17) -0.05588(15) 0.36701(9) 0.0133(4) Uani 1 1 d .
C62 C 0.00717(18) -0.07814(16) 0.42996(10) 0.0158(4) Uani 1 1 d .
H62A H -0.0594 -0.0489 0.4657 0.019 Uiso 1 1 calc R
C63 C 0.11496(18) -0.14048(16) 0.44282(10) 0.0164(4) Uani 1 1 d .
H63A H 0.1208 -0.1542 0.4864 0.020 Uiso 1 1 calc R
C64 C 0.21405(18) -0.18259(15) 0.39180(10) 0.0167(4) Uani 1 1 d .
H64A H 0.2880 -0.2273 0.3999 0.020 Uiso 1 1 calc R
C65 C 0.20347(18) -0.15853(16) 0.32893(10) 0.0164(4) Uani 1 1 d .
H65A H 0.2711 -0.1849 0.2935 0.020 Uiso 1 1 calc R
C66 C 0.09464(17) -0.09610(15) 0.31705(9) 0.0139(4) Uani 1 1 d .
H66A H 0.0902 -0.0800 0.2733 0.017 Uiso 1 1 calc R
C71 C 0.68437(18) 0.75764(16) 0.09182(9) 0.0147(4) Uani 1 1 d .
C72 C 0.79659(18) 0.73264(16) 0.09728(10) 0.0171(4) Uani 1 1 d .
H72A H 0.8374 0.6657 0.1164 0.021 Uiso 1 1 calc R
C73 C 0.85077(19) 0.80159(17) 0.07597(10) 0.0197(5) Uani 1 1 d .
H73A H 0.9275 0.7806 0.0798 0.024 Uiso 1 1 calc R
C74 C 0.79258(19) 0.90088(17) 0.04913(10) 0.0203(5) Uani 1 1 d .
H74A H 0.8291 0.9483 0.0342 0.024 Uiso 1 1 calc R
C75 C 0.68070(19) 0.92994(17) 0.04435(10) 0.0194(5) Uani 1 1 d .
H75A H 0.6393 0.9982 0.0267 0.023 Uiso 1 1 calc R
C76 C 0.62832(18) 0.85920(16) 0.06537(9) 0.0160(4) Uani 1 1 d .
H76A H 0.5514 0.8809 0.0615 0.019 Uiso 1 1 calc R
C81 C 0.70199(18) 0.55503(16) 0.08193(9) 0.0144(4) Uani 1 1 d .
C82 C 0.65543(19) 0.47865(16) 0.09532(10) 0.0171(4) Uani 1 1 d .
H82A H 0.5789 0.4985 0.1231 0.020 Uiso 1 1 calc R
C83 C 0.71657(19) 0.37558(16) 0.06961(10) 0.0196(5) Uani 1 1 d .
H83A H 0.6816 0.3266 0.0801 0.024 Uiso 1 1 calc R
C84 C 0.82842(19) 0.34354(17) 0.02868(10) 0.0209(5) Uani 1 1 d .
H84A H 0.8711 0.2727 0.0115 0.025 Uiso 1 1 calc R
C85 C 0.87621(19) 0.41678(17) 0.01355(10) 0.0207(5) Uani 1 1 d .
H85A H 0.9522 0.3967 -0.0149 0.025 Uiso 1 1 calc R
C86 C 0.81389(18) 0.52032(16) 0.03974(10) 0.0169(4) Uani 1 1 d .
H86A H 0.8490 0.5691 0.0284 0.020 Uiso 1 1 calc R
C91 C 0.49527(18) 0.71930(15) 0.10325(10) 0.0144(4) Uani 1 1 d .
C92 C 0.4871(2) 0.73695(16) 0.03873(10) 0.0198(5) Uani 1 1 d .
H92A H 0.5567 0.7228 0.0050 0.024 Uiso 1 1 calc R
C93 C 0.3825(2) 0.77392(17) 0.02201(11) 0.0251(5) Uani 1 1 d .
H93A H 0.3813 0.7856 -0.0223 0.030 Uiso 1 1 calc R
C94 C 0.2793(2) 0.79403(17) 0.07007(12) 0.0260(5) Uani 1 1 d .
H94A H 0.2071 0.8197 0.0590 0.031 Uiso 1 1 calc R
C95 C 0.28327(19) 0.77621(16) 0.13397(11) 0.0226(5) Uani 1 1 d .
H95A H 0.2136 0.7885 0.1674 0.027 Uiso 1 1 calc R
C96 C 0.38946(18) 0.74008(15) 0.14970(10) 0.0165(4) Uani 1 1 d .
H96A H 0.3898 0.7291 0.1942 0.020 Uiso 1 1 calc R
C101 C 0.61802(17) 0.65584(16) 0.19601(9) 0.0137(4) Uani 1 1 d .
C102 C 0.55013(18) 0.74191(16) 0.24021(10) 0.0172(4) Uani 1 1 d .
H10D H 0.5066 0.8109 0.2241 0.021 Uiso 1 1 calc R
C103 C 0.54391(19) 0.73053(18) 0.30586(10) 0.0210(5) Uani 1 1 d .
H10E H 0.4955 0.7907 0.3338 0.025 Uiso 1 1 calc R
C104 C 0.6080(2) 0.63171(18) 0.33104(10) 0.0221(5) Uani 1 1 d .
H10F H 0.6038 0.6233 0.3761 0.026 Uiso 1 1 calc R
C105 C 0.67799(18) 0.54572(17) 0.28927(10) 0.0191(5) Uani 1 1 d .
H10G H 0.7237 0.4778 0.3055 0.023 Uiso 1 1 calc R
C106 C 0.68202(17) 0.55793(16) 0.22355(10) 0.0162(4) Uani 1 1 d .
H10H H 0.7303 0.4971 0.1961 0.019 Uiso 1 1 calc R
B1 B -0.1429(2) 0.00509(18) 0.35741(11) 0.0145(5) Uani 1 1 d .
B2 B 0.6243(2) 0.67299(18) 0.11801(11) 0.0145(5) Uani 1 1 d .

loop_
_atom_site_aniso_label
_atom_site_aniso_U_11
_atom_site_aniso_U_22
_atom_site_aniso_U_33
_atom_site_aniso_U_23
_atom_site_aniso_U_13
_atom_site_aniso_U_12
Co1 0.01251(14) 0.00920(13) 0.01227(14) 0.00110(10) -0.00390(11) -0.00628(11)
P1 0.0153(3) 0.0109(2) 0.0136(3) 0.00104(19) -0.0052(2) -0.0078(2)
P2 0.0131(3) 0.0094(2) 0.0137(3) 0.00076(19) -0.0048(2) -0.0060(2)
N4 0.0301(12) 0.0230(10) 0.0366(12) 0.0014(9) -0.0085(10) -0.0117(9)
N1 0.0138(9) 0.0110(8) 0.0122(8) -0.0007(6) -0.0023(7) -0.0061(7)
N2 0.0153(9) 0.0137(8) 0.0165(9) 0.0003(7) -0.0059(7) -0.0073(7)
N3 0.0156(9) 0.0144(9) 0.0173(9) 0.0003(7) -0.0044(7) -0.0095(8)
C1 0.0216(11) 0.0147(10) 0.0177(11) 0.0031(8) -0.0096(9) -0.0116(9)
C2 0.0141(10) 0.0118(9) 0.0133(10) -0.0022(8) -0.0023(8) -0.0050(8)
C3 0.0185(11) 0.0130(10) 0.0143(10) -0.0012(8) -0.0037(8) -0.0061(9)
C4 0.0195(11) 0.0133(10) 0.0143(10) 0.0016(8) -0.0004(8) -0.0075(9)
C5 0.0171(11) 0.0146(10) 0.0174(11) -0.0011(8) -0.0013(9) -0.0095(9)
C6 0.0118(10) 0.0104(9) 0.0141(10) -0.0041(7) 0.0001(8) -0.0045(8)
C7 0.0150(10) 0.0127(10) 0.0163(10) -0.0008(8) -0.0026(8) -0.0085(8)
C8 0.0186(11) 0.0164(10) 0.0210(11) 0.0035(8) -0.0079(9) -0.0116(9)
C9 0.0327(13) 0.0289(13) 0.0289(13) 0.0071(10) -0.0162(11) -0.0232(11)
C10 0.0158(11) 0.0184(11) 0.0297(12) 0.0017(9) -0.0063(9) -0.0103(9)
C11 0.0241(12) 0.0169(11) 0.0258(12) 0.0027(9) -0.0075(10) -0.0128(10)
C12 0.0201(11) 0.0156(10) 0.0181(11) -0.0041(8) -0.0017(9) -0.0084(9)
C13 0.0346(14) 0.0252(12) 0.0233(12) -0.0083(9) -0.0016(10) -0.0167(11)
C14 0.0197(12) 0.0154(11) 0.0293(13) -0.0026(9) -0.0040(10) -0.0026(9)
C15 0.0210(12) 0.0221(11) 0.0233(12) -0.0051(9) 0.0020(9) -0.0113(10)
C16 0.0194(11) 0.0123(10) 0.0130(10) -0.0016(8) -0.0037(8) -0.0074(9)
C17 0.0201(11) 0.0183(11) 0.0168(11) -0.0020(8) -0.0029(9) -0.0070(9)
C18 0.0267(12) 0.0180(11) 0.0199(11) -0.0047(9) -0.0065(9) -0.0116(10)
C19 0.0208(11) 0.0110(10) 0.0209(11) -0.0004(8) -0.0055(9) -0.0058(9)
C20 0.0149(10) 0.0120(10) 0.0246(11) 0.0018(8) -0.0104(9) -0.0056(8)
C21 0.0185(11) 0.0130(10) 0.0412(14) -0.0009(9) -0.0130(10) -0.0052(9)
C22 0.0270(12) 0.0227(12) 0.0294(13) 0.0107(10) -0.0175(10) -0.0138(10)
C23 0.0178(11) 0.0187(11) 0.0308(13) 0.0002(9) -0.0114(10) -0.0081(9)
C24 0.0164(11) 0.0142(10) 0.0186(11) -0.0007(8) -0.0078(9) -0.0084(9)
C25 0.0345(13) 0.0233(12) 0.0190(11) 0.0073(9) -0.0094(10) -0.0184(11)
C26 0.0159(11) 0.0207(11) 0.0144(10) -0.0002(8) -0.0046(8) -0.0127(10)
C27 0.0168(11) 0.0187(11) 0.0291(12) -0.0053(9) -0.0086(10) -0.0033(9)
C28 0.0289(13) 0.0124(10) 0.0253(12) 0.0020(9) -0.0131(11) -0.0088(10)
C29 0.0263(13) 0.0211(11) 0.0277(13) -0.0061(9) -0.0076(10) -0.0100(10)
C31 0.0112(10) 0.0170(10) 0.0191(11) -0.0007(8) -0.0052(8) -0.0091(9)
C32 0.0162(11) 0.0171(10) 0.0216(11) -0.0012(8) -0.0069(9) -0.0089(9)
C33 0.0202(11) 0.0264(12) 0.0205(11) -0.0056(9) -0.0055(9) -0.0133(10)
C34 0.0260(12) 0.0341(13) 0.0167(11) 0.0017(9) -0.0079(9) -0.0196(11)
C35 0.0266(12) 0.0213(11) 0.0253(12) 0.0063(9) -0.0134(10) -0.0147(10)
C36 0.0173(11) 0.0180(10) 0.0211(11) 0.0001(8) -0.0078(9) -0.0086(9)
C41 0.0156(10) 0.0166(10) 0.0132(10) -0.0055(8) -0.0024(8) -0.0073(9)
C42 0.0166(11) 0.0179(10) 0.0159(10) -0.0051(8) -0.0027(8) -0.0086(9)
C43 0.0266(12) 0.0174(11) 0.0182(11) -0.0044(8) -0.0018(9) -0.0126(10)
C44 0.0295(13) 0.0281(12) 0.0230(12) -0.0082(9) 0.0018(10) -0.0227(11)
C45 0.0161(11) 0.0340(13) 0.0302(13) -0.0112(10) -0.0026(10) -0.0139(10)
C46 0.0211(12) 0.0195(11) 0.0269(12) -0.0040(9) -0.0080(10) -0.0088(10)
C51 0.0141(10) 0.0148(10) 0.0147(10) 0.0014(8) -0.0090(8) -0.0058(8)
C52 0.0168(11) 0.0170(10) 0.0159(10) 0.0020(8) -0.0077(9) -0.0068(9)
C53 0.0165(11) 0.0236(12) 0.0169(11) -0.0053(9) -0.0039(9) -0.0022(9)
C54 0.0290(13) 0.0143(11) 0.0237(12) -0.0035(9) -0.0142(10) -0.0022(10)
C55 0.0312(13) 0.0173(11) 0.0237(12) 0.0028(9) -0.0131(10) -0.0134(10)
C56 0.0197(11) 0.0192(11) 0.0167(11) -0.0004(8) -0.0035(9) -0.0103(9)
C61 0.0173(10) 0.0094(9) 0.0177(10) -0.0002(8) -0.0056(8) -0.0088(8)
C62 0.0176(11) 0.0149(10) 0.0168(11) -0.0008(8) -0.0021(9) -0.0097(9)
C63 0.0231(11) 0.0151(10) 0.0156(10) 0.0027(8) -0.0084(9) -0.0110(9)
C64 0.0165(11) 0.0101(10) 0.0262(12) 0.0003(8) -0.0101(9) -0.0052(8)
C65 0.0146(10) 0.0143(10) 0.0197(11) -0.0054(8) -0.0014(9) -0.0061(9)
C66 0.0182(11) 0.0149(10) 0.0127(10) -0.0011(8) -0.0047(8) -0.0101(9)
C71 0.0191(11) 0.0160(10) 0.0095(10) -0.0050(8) -0.0015(8) -0.0079(9)
C72 0.0204(11) 0.0159(10) 0.0161(11) -0.0043(8) -0.0032(9) -0.0084(9)
C73 0.0179(11) 0.0242(12) 0.0200(11) -0.0090(9) -0.0018(9) -0.0112(10)
C74 0.0274(12) 0.0234(11) 0.0165(11) -0.0040(9) -0.0008(9) -0.0183(10)
C75 0.0300(12) 0.0153(10) 0.0161(11) -0.0006(8) -0.0061(9) -0.0121(10)
C76 0.0187(11) 0.0167(10) 0.0142(10) -0.0045(8) -0.0030(8) -0.0084(9)
C81 0.0194(11) 0.0144(10) 0.0121(10) 0.0011(8) -0.0077(8) -0.0078(9)
C82 0.0210(11) 0.0183(11) 0.0157(10) 0.0005(8) -0.0067(9) -0.0108(9)
C83 0.0305(13) 0.0163(10) 0.0188(11) 0.0028(8) -0.0128(10) -0.0129(10)
C84 0.0269(12) 0.0129(10) 0.0223(12) -0.0033(8) -0.0109(10) -0.0044(9)
C85 0.0188(11) 0.0202(11) 0.0199(11) -0.0062(9) -0.0041(9) -0.0045(9)
C86 0.0207(11) 0.0172(10) 0.0156(10) -0.0016(8) -0.0054(9) -0.0096(9)
C91 0.0194(11) 0.0079(9) 0.0191(11) -0.0009(8) -0.0053(9) -0.0083(8)
C92 0.0254(12) 0.0176(11) 0.0222(11) 0.0000(9) -0.0077(9) -0.0136(10)
C93 0.0382(14) 0.0193(11) 0.0298(13) 0.0049(9) -0.0210(11) -0.0166(11)
C94 0.0225(12) 0.0150(11) 0.0480(15) -0.0011(10) -0.0208(11) -0.0072(10)
C95 0.0182(11) 0.0151(11) 0.0372(14) -0.0059(9) -0.0062(10) -0.0087(9)
C96 0.0199(11) 0.0112(10) 0.0211(11) -0.0023(8) -0.0058(9) -0.0081(9)
C101 0.0128(10) 0.0161(10) 0.0166(10) -0.0007(8) -0.0041(8) -0.0097(8)
C102 0.0175(11) 0.0152(10) 0.0206(11) -0.0020(8) -0.0057(9) -0.0075(9)
C103 0.0220(12) 0.0236(12) 0.0206(11) -0.0082(9) -0.0021(9) -0.0123(10)
C104 0.0279(12) 0.0347(13) 0.0134(11) 0.0006(9) -0.0067(9) -0.0213(11)
C105 0.0189(11) 0.0221(11) 0.0221(11) 0.0051(9) -0.0099(9) -0.0123(9)
C106 0.0138(10) 0.0158(10) 0.0198(11) -0.0026(8) -0.0035(9) -0.0068(9)
B1 0.0147(12) 0.0135(11) 0.0160(12) -0.0008(9) -0.0043(9) -0.0063(10)
B2 0.0155(12) 0.0128(11) 0.0160(12) -0.0016(9) -0.0029(9) -0.0070(10)

loop_
_atom_type_symbol
_atom_type_description
_atom_type_scat_dispersion_real
_atom_type_scat_dispersion_imag
_atom_type_scat_source
C C 0.0033 0.0016 'International Tables Vol C Tables 4.2.6.8 and 6.1.1.4'
H H 0.0000 0.0000 'International Tables Vol C Tables 4.2.6.8 and 6.1.1.4'
N N 0.0061 0.0033 'International Tables Vol C Tables 4.2.6.8 and 6.1.1.4'
B B 0.0013 0.0007 'International Tables Vol C Tables 4.2.6.8 and 6.1.1.4'
P P 0.1023 0.0942 'International Tables Vol C Tables 4.2.6.8 and 6.1.1.4'
Co Co 0.3494 0.9721 'International Tables Vol C Tables 4.2.6.8 and 6.1.1.4'

loop_
_geom_angle_atom_site_label_1
_geom_angle_atom_site_label_2
_geom_angle_atom_site_label_3
_geom_angle
N2 Co1 N1 176.97(7)
N2 Co1 N3 95.29(7)
N1 Co1 N3 87.62(6)
N2 Co1 P1 95.53(5)
N1 Co1 P1 83.37(5)
N3 Co1 P1 95.31(5)
N2 Co1 P2 94.97(5)
N1 Co1 P2 85.28(5)
N3 Co1 P2 100.41(5)
P1 Co1 P2 160.17(2)
C1 P1 C8 103.97(9)
C1 P1 C12 107.59(9)
C8 P1 C12 111.64(9)
C1 P1 Co1 96.06(7)
C8 P1 Co1 123.84(7)
C12 P1 Co1 111.03(7)
C7 P2 C16 105.25(9)
C7 P2 C20 103.34(9)
C16 P2 C20 112.54(9)
C7 P2 Co1 96.84(7)
C16 P2 Co1 119.63(7)
C20 P2 Co1 115.68(7)
C6 N1 C2 118.59(16)
C6 N1 Co1 121.46(13)
C2 N1 Co1 119.47(13)
C24 N2 Co1 178.42(18)
C26 N3 Co1 166.71(15)
C2 C1 P1 109.58(14)
N1 C2 C3 121.60(18)
N1 C2 C1 117.58(16)
C3 C2 C1 120.81(18)
C2 C3 C4 119.50(19)
C5 C4 C3 119.19(18)
C4 C5 C6 119.51(18)
N1 C6 C5 121.37(18)
N1 C6 C7 117.16(16)
C5 C6 C7 121.43(17)
C6 C7 P2 110.42(13)
C10 C8 C9 108.06(18)
C10 C8 C11 108.08(17)
C9 C8 C11 110.20(17)
C10 C8 P1 107.32(14)
C9 C8 P1 111.69(14)
C11 C8 P1 111.32(14)
C14 C12 C15 107.69(18)
C14 C12 C13 110.10(18)
C15 C12 C13 107.78(17)
C14 C12 P1 108.24(14)
C15 C12 P1 108.54(14)
C13 C12 P1 114.29(15)
C18 C16 C17 110.08(17)
C18 C16 C19 107.26(16)
C17 C16 C19 110.00(17)
C18 C16 P2 114.20(14)
C17 C16 P2 107.62(13)
C19 C16 P2 107.62(13)
C22 C20 C21 108.85(17)
C22 C20 C23 109.54(17)
C21 C20 C23 108.41(17)
C22 C20 P2 110.90(14)
C21 C20 P2 106.25(14)
C23 C20 P2 112.75(13)
N2 C24 C25 179.7(2)
N3 C26 C27 176.8(2)
N4 C28 C29 179.3(3)
C36 C31 C32 114.57(18)
C36 C31 B1 125.11(18)
C32 C31 B1 120.32(17)
C33 C32 C31 123.44(19)
C32 C33 C34 119.8(2)
C35 C34 C33 118.8(2)
C34 C35 C36 120.2(2)
C35 C36 C31 123.0(2)
C42 C41 C46 115.09(18)
C42 C41 B1 124.50(18)
C46 C41 B1 120.39(18)
C43 C42 C41 122.5(2)
C44 C43 C42 120.6(2)
C43 C44 C45 118.9(2)
C44 C45 C46 120.1(2)
C45 C46 C41 122.8(2)
C52 C51 C56 114.33(18)
C52 C51 B1 126.89(17)
C56 C51 B1 118.78(17)
C53 C52 C51 122.77(19)
C54 C53 C52 120.7(2)
C53 C54 C55 118.6(2)
C54 C55 C56 120.0(2)
C55 C56 C51 123.63(19)
C66 C61 C62 114.53(18)
C66 C61 B1 125.81(17)
C62 C61 B1 119.50(17)
C63 C62 C61 123.56(19)
C64 C63 C62 119.66(19)
C65 C64 C63 118.88(19)
C64 C65 C66 120.56(19)
C65 C66 C61 122.66(18)
C76 C71 C72 115.13(18)
C76 C71 B2 123.96(18)
C72 C71 B2 120.87(17)
C73 C72 C71 122.94(19)
C74 C73 C72 119.9(2)
C75 C74 C73 119.04(19)
C74 C75 C76 120.2(2)
C75 C76 C71 122.8(2)
C86 C81 C82 115.10(18)
C86 C81 B2 126.24(17)
C82 C81 B2 118.63(18)
C83 C82 C81 122.7(2)
C82 C83 C84 120.43(19)
C85 C84 C83 118.52(19)
C84 C85 C86 120.6(2)
C81 C86 C85 122.65(19)
C96 C91 C92 114.74(19)
C96 C91 B2 125.84(18)
C92 C91 B2 119.38(18)
C93 C92 C91 123.1(2)
C92 C93 C94 120.0(2)
C95 C94 C93 119.0(2)
C94 C95 C96 120.0(2)
C95 C96 C91 123.2(2)
C106 C101 C102 114.60(18)
C106 C101 B2 123.77(18)
C102 C101 B2 121.58(17)
C103 C102 C101 123.05(19)
C102 C103 C104 120.3(2)
C105 C104 C103 118.67(19)
C104 C105 C106 120.41(19)
C105 C106 C101 122.96(19)
C31 B1 C51 110.34(16)
C31 B1 C41 107.25(16)
C51 B1 C41 110.84(16)
C31 B1 C61 110.98(16)
C51 B1 C61 108.44(16)
C41 B1 C61 109.00(16)
C101 B2 C81 108.75(16)
C101 B2 C91 112.94(16)
C81 B2 C91 105.56(16)
C101 B2 C71 105.75(16)
C81 B2 C71 112.80(16)
C91 B2 C71 111.17(16)

loop_
_geom_bond_atom_site_label_1
_geom_bond_atom_site_label_2
_geom_bond_distance
Co1 N2 1.9002(16)
Co1 N1 1.9632(15)
Co1 N3 2.0868(17)
Co1 P1 2.2761(6)
Co1 P2 2.3030(6)
P1 C1 1.8351(19)
P1 C8 1.871(2)
P1 C12 1.879(2)
P2 C7 1.8315(19)
P2 C16 1.863(2)
P2 C20 1.870(2)
N4 C28 1.138(3)
N1 C6 1.361(2)
N1 C2 1.361(2)
N2 C24 1.137(2)
N3 C26 1.144(3)
C1 C2 1.506(3)
C2 C3 1.381(3)
C3 C4 1.382(3)
C4 C5 1.380(3)
C5 C6 1.387(3)
C6 C7 1.491(3)
C8 C10 1.534(3)
C8 C9 1.535(3)
C8 C11 1.535(3)
C12 C14 1.534(3)
C12 C15 1.538(3)
C12 C13 1.538(3)
C16 C18 1.535(3)
C16 C17 1.538(3)
C16 C19 1.539(3)
C20 C22 1.534(3)
C20 C21 1.535(3)
C20 C23 1.537(3)
C24 C25 1.455(3)
C26 C27 1.452(3)
C28 C29 1.457(3)
C31 C36 1.399(3)
C31 C32 1.411(3)
C31 B1 1.641(3)
C32 C33 1.384(3)
C33 C34 1.391(3)
C34 C35 1.385(3)
C35 C36 1.394(3)
C41 C42 1.398(3)
C41 C46 1.409(3)
C41 B1 1.652(3)
C42 C43 1.392(3)
C43 C44 1.378(3)
C44 C45 1.384(3)
C45 C46 1.389(3)
C51 C52 1.399(3)
C51 C56 1.406(3)
C51 B1 1.651(3)
C52 C53 1.396(3)
C53 C54 1.380(3)
C54 C55 1.382(3)
C55 C56 1.386(3)
C61 C66 1.403(3)
C61 C62 1.405(3)
C61 B1 1.653(3)
C62 C63 1.388(3)
C63 C64 1.385(3)
C64 C65 1.382(3)
C65 C66 1.390(3)
C71 C76 1.399(3)
C71 C72 1.404(3)
C71 B2 1.648(3)
C72 C73 1.392(3)
C73 C74 1.387(3)
C74 C75 1.382(3)
C75 C76 1.396(3)
C81 C86 1.396(3)
C81 C82 1.406(3)
C81 B2 1.647(3)
C82 C83 1.387(3)
C83 C84 1.388(3)
C84 C85 1.378(3)
C85 C86 1.396(3)
C91 C96 1.395(3)
C91 C92 1.405(3)
C91 B2 1.648(3)
C92 C93 1.384(3)
C93 C94 1.389(3)
C94 C95 1.376(3)
C95 C96 1.394(3)
C101 C106 1.401(3)
C101 C102 1.410(3)
C101 B2 1.647(3)
C102 C103 1.383(3)
C103 C104 1.387(3)
C104 C105 1.381(3)
C105 C106 1.390(3)
